data_7051033
loop_
_publ_author_name
'Braun, Thomas'
'Cronin, Leroy'
'Higgitt, Catherine L.'
'McGrady, John E.'
'Perutz, Robin N.'
'Reinhold, Meike'

_publ_section_title
;
 Coordination and oxidative addition of octafluoronaphthalene at a
 nickel centre: isolation of an intermediate in C--F bond activation
;
_journal_issue 1
_journal_name_full 'New Journal of Chemistry'
_journal_page_first 19
_journal_paper_doi 10.1039/b006368l
_journal_volume 25
_journal_year 2001
_chemical_formula_sum 'C22 H30 F8 Ni P2'
_chemical_formula_weight 567.11
_chemical_name_systematic nickelbis(triethylphosphine)(eta2--1,2-octafluoronaphthalene)
_space_group_IT_number 2
_symmetry_cell_setting triclinic
_symmetry_space_group_name_Hall '-P 1'
_symmetry_space_group_name_H-M 'P -1'
_atom_sites_solution_hydrogens geom
_atom_sites_solution_primary direct
_atom_sites_solution_secondary difmap
_audit_creation_method SHELXL
_cell_angle_alpha 112.43(10)
_cell_angle_beta 96.62(10)
_cell_angle_gamma 98.50(9)
_cell_formula_units_Z 2
_cell_length_a 11.344(10)
_cell_length_b 12.614(16)
_cell_length_c 9.846(13)
_cell_measurement_reflns_used 20
_cell_measurement_temperature 293(2)
_cell_measurement_theta_max 8.01
_cell_measurement_theta_min 6.88
_cell_volume 1265(3)
_computing_cell_refinement teXsan
_computing_data_collection teXsan
_computing_data_reduction teXsan
_computing_molecular_graphics teXsan
_computing_publication_material SHELXL-93
_computing_structure_refinement 'SHELXL-93 (Sheldrick, 1993)'
_computing_structure_solution 'SHELXS-86 (Sheldrick, 1990)'
_diffrn_ambient_temperature 293(2)
_diffrn_measurement_device 'Rigaku AFC6'
_diffrn_measurement_method \w--2\q
_diffrn_radiation_monochromator graphite
_diffrn_radiation_source 'fine-focus sealed tube'
_diffrn_radiation_type MoK\a
_diffrn_radiation_wavelength 0.71069
_diffrn_reflns_av_R_equivalents 0.0000
_diffrn_reflns_av_sigmaI/netI 0.0487
_diffrn_reflns_limit_h_max 13
_diffrn_reflns_limit_h_min 0
_diffrn_reflns_limit_k_max 14
_diffrn_reflns_limit_k_min -15
_diffrn_reflns_limit_l_max 11
_diffrn_reflns_limit_l_min -11
_diffrn_reflns_number 4457
_diffrn_reflns_theta_max 25.03
_diffrn_reflns_theta_min 2.65
_diffrn_standards_decay_% 2.1
_diffrn_standards_interval_count 150
_diffrn_standards_number 3
_exptl_absorpt_coefficient_mu 0.960
_exptl_absorpt_correction_T_max 1.00
_exptl_absorpt_correction_T_min 0.88
_exptl_absorpt_correction_type none
_exptl_crystal_colour red
_exptl_crystal_density_diffrn 1.489
_exptl_crystal_density_meas ?
_exptl_crystal_description block
_exptl_crystal_F_000 584
_exptl_crystal_size_max 0.4
_exptl_crystal_size_mid 0.3
_exptl_crystal_size_min 0.2
_refine_diff_density_max 0.496
_refine_diff_density_min -0.233
_refine_diff_density_rms 0.066
_refine_ls_extinction_method none
_refine_ls_goodness_of_fit_all 1.014
_refine_ls_goodness_of_fit_ref 1.040
_refine_ls_hydrogen_treatment constr
_refine_ls_matrix_type full
_refine_ls_number_parameters 298
_refine_ls_number_reflns 4455
_refine_ls_number_restraints 0
_refine_ls_restrained_S_all 1.018
_refine_ls_restrained_S_obs 1.040
_refine_ls_R_factor_all 0.0857
_refine_ls_R_factor_gt 0.0442
_refine_ls_shift/su_max 0.045
_refine_ls_shift/su_mean 0.003
_refine_ls_structure_factor_coef Fsqd
_refine_ls_weighting_details 'w=1/[\s^2^(Fo^2^)+(0.0726P)^2^+0.2373P] where P=(Fo^2^+2Fc^2^)/3'
_refine_ls_weighting_scheme calc
_refine_ls_wR_factor_all 0.1334
_refine_ls_wR_factor_ref 0.1114
_reflns_number_gt 3061
_reflns_number_total 4457
_reflns_threshold_expression >2sigma(I)
_cod_data_source_file b006368l.txt
_cod_data_source_block shelxl
_cod_depositor_comments
;
The following automatic conversions were performed:

'_refine_ls_weighting_scheme' value 'calc
w=1/[\s^2^(Fo^2^)+(0.0726P)^2^+0.2373P] where P=(Fo^2^+2Fc^2^)/3' was
changed to 'calc'. New tag '_refine_ls_weighting_details' was
created. The value of the new tag was set to
'w=1/[\s^2^(Fo^2^)+(0.0726P)^2^+0.2373P] where P=(Fo^2^+2Fc^2^)/3'.

Automatic conversion script
Id: cif_fix_values 3143 2015-03-26 13:38:13Z robertas 
;
_cod_original_cell_volume 1265.0(25)
_cod_database_code 7051033

loop_
_symmetry_equiv_pos_as_xyz
'x, y, z'
'-x, -y, -z'

loop_
_atom_site_aniso_label
_atom_site_aniso_U_11
_atom_site_aniso_U_22
_atom_site_aniso_U_33
_atom_site_aniso_U_23
_atom_site_aniso_U_13
_atom_site_aniso_U_12
Ni1 0.0484(3) 0.0503(3) 0.0452(3) 0.0190(2) 0.0106(2) 0.0204(2)
P1 0.0583(7) 0.0533(6) 0.0528(6) 0.0142(5) 0.0140(5) 0.0210(5)
P2 0.0662(7) 0.0648(7) 0.0461(6) 0.0221(5) 0.0111(5) 0.0277(6)
F5 0.079(2) 0.112(2) 0.129(3) 0.060(2) 0.051(2) 0.038(2)
F6 0.130(3) 0.144(3) 0.096(2) 0.066(2) 0.070(2) 0.089(2)
F7 0.136(3) 0.099(2) 0.068(2) 0.010(2) 0.021(2) 0.067(2)
F8 0.085(2) 0.070(2) 0.089(2) 0.007(2) 0.007(2) 0.027(2)
F4 0.061(2) 0.099(2) 0.108(2) 0.018(2) 0.017(2) 0.003(2)
F1 0.077(2) 0.062(2) 0.091(2) 0.0368(14) 0.0220(14) 0.0194(14)
F3 0.067(2) 0.105(2) 0.066(2) -0.004(2) -0.0028(14) 0.018(2)
F2 0.084(2) 0.099(2) 0.062(2) 0.0449(15) 0.0209(14) 0.042(2)
C7 0.099(4) 0.081(4) 0.060(3) 0.023(3) 0.022(3) 0.060(3)
C6 0.092(4) 0.097(4) 0.073(3) 0.049(3) 0.041(3) 0.062(3)
C5 0.061(3) 0.089(4) 0.080(3) 0.045(3) 0.026(2) 0.037(3)
C9 0.060(3) 0.070(3) 0.067(3) 0.035(2) 0.017(2) 0.034(2)
C10 0.059(3) 0.060(3) 0.056(2) 0.025(2) 0.007(2) 0.030(2)
C8 0.070(3) 0.061(3) 0.067(3) 0.023(2) 0.008(2) 0.035(2)
C4 0.049(3) 0.073(3) 0.078(3) 0.033(3) 0.010(2) 0.017(2)
C3 0.053(3) 0.073(3) 0.059(3) 0.017(2) 0.001(2) 0.023(2)
C1 0.051(2) 0.055(2) 0.063(3) 0.027(2) 0.011(2) 0.020(2)
C2 0.059(3) 0.074(3) 0.046(2) 0.029(2) 0.013(2) 0.029(2)
C11 0.097(4) 0.152(6) 0.057(3) -0.006(3) 0.004(3) 0.060(4)
C12 0.070(3) 0.100(4) 0.050(3) 0.009(3) 0.005(2) 0.033(3)
C13 0.124(7) 0.108(6) 0.262(12) 0.091(7) 0.048(7) 0.007(5)
C14 0.113(5) 0.062(3) 0.122(5) 0.031(3) 0.038(4) 0.029(3)
C15 0.076(3) 0.094(4) 0.055(3) 0.017(3) 0.015(2) 0.046(3)
C16 0.071(4) 0.111(5) 0.109(5) 0.018(4) 0.030(3) 0.008(3)
C17 0.143(5) 0.128(5) 0.057(3) 0.025(3) 0.010(3) 0.096(5)
C18 0.196(8) 0.177(7) 0.063(4) 0.028(4) 0.000(4) 0.136(7)
C19 0.110(5) 0.147(6) 0.071(4) 0.052(4) 0.037(3) 0.071(4)
C20 0.118(6) 0.294(13) 0.143(7) 0.126(9) 0.031(6) -0.030(7)
C21 0.122(5) 0.092(4) 0.059(3) 0.017(3) -0.008(3) 0.020(4)
C22 0.110(5) 0.146(7) 0.106(5) 0.052(5) 0.007(4) -0.010(5)

loop_
_atom_site_label
_atom_site_type_symbol
_atom_site_fract_x
_atom_site_fract_y
_atom_site_fract_z
_atom_site_U_iso_or_equiv
_atom_site_thermal_displace_type
_atom_site_occupancy
_atom_site_calc_flag
_atom_site_refinement_flags
_atom_site_disorder_group
Ni1 Ni 0.24049(4) 0.23443(4) 0.03236(5) 0.0468(2) Uani 1 d . .
P1 P 0.18553(10) 0.38633(10) 0.19226(12) 0.0557(3) Uani 1 d . .
P2 P 0.13955(11) 0.19023(10) -0.19290(12) 0.0575(3) Uani 1 d . .
F5 F 0.7107(3) 0.2038(3) -0.1348(4) 0.0984(10) Uani 1 d . .
F6 F 0.6538(3) 0.0103(3) -0.3861(4) 0.1067(11) Uani 1 d . .
F7 F 0.4417(3) -0.1470(3) -0.4481(3) 0.1034(11) Uani 1 d . .
F8 F 0.2851(3) -0.1075(3) -0.2633(3) 0.0888(9) Uani 1 d . .
F4 F 0.6525(3) 0.3372(3) 0.1096(4) 0.0985(10) Uani 1 d . .
F1 F 0.2462(2) 0.0068(2) 0.0021(3) 0.0738(7) Uani 1 d . .
F3 F 0.5117(3) 0.3667(3) 0.3127(3) 0.0927(10) Uani 1 d . .
F2 F 0.3323(2) 0.1785(3) 0.2742(3) 0.0748(8) Uani 1 d . .
C7 C 0.4695(5) -0.0485(5) -0.3221(5) 0.0766(15) Uani 1 d . .
C6 C 0.5757(5) 0.0309(5) -0.2904(6) 0.0760(15) Uani 1 d . .
C5 C 0.6028(4) 0.1297(5) -0.1621(6) 0.0699(13) Uani 1 d . .
C9 C 0.5239(4) 0.1542(4) -0.0608(5) 0.0611(11) Uani 1 d . .
C10 C 0.4120(4) 0.0751(4) -0.0942(5) 0.0560(10) Uani 1 d . .
C8 C 0.3891(4) -0.0274(4) -0.2251(5) 0.0652(12) Uani 1 d . .
C4 C 0.5506(4) 0.2550(4) 0.0792(6) 0.0656(12) Uani 1 d . .
C3 C 0.4776(4) 0.2727(4) 0.1802(5) 0.0647(12) Uani 1 d . .
C1 C 0.3239(4) 0.1045(4) 0.0061(5) 0.0547(10) Uani 1 d . .
C2 C 0.3604(4) 0.2000(4) 0.1513(4) 0.0565(11) Uani 1 d . .
C11 C 0.1956(6) 0.5208(6) 0.5057(6) 0.114(2) Uani 1 d . .
H11A H 0.2281(6) 0.5284(6) 0.6042(6) 0.171 Uiso 1 calc R .
H11B H 0.1086(6) 0.5057(6) 0.4909(6) 0.171 Uiso 1 calc R .
H11C H 0.2249(6) 0.5921(6) 0.4952(6) 0.171 Uiso 1 calc R .
C12 C 0.2355(5) 0.4196(5) 0.3898(5) 0.0785(15) Uani 1 d . .
H12A H 0.2078(5) 0.3494(5) 0.4057(5) 0.094 Uiso 1 calc R .
H12B H 0.3235(5) 0.4355(5) 0.4099(5) 0.094 Uiso 1 calc R .
C13 C 0.3724(7) 0.5519(7) 0.1840(12) 0.161(4) Uani 1 d . .
H13A H 0.3946(7) 0.6246(7) 0.1738(12) 0.241 Uiso 1 calc R .
H13B H 0.3958(7) 0.4904(7) 0.1054(12) 0.241 Uiso 1 calc R .
H13C H 0.4131(7) 0.5591(7) 0.2791(12) 0.241 Uiso 1 calc R .
C14 C 0.2395(6) 0.5236(5) 0.1743(8) 0.098(2) Uani 1 d . .
H14A H 0.1993(6) 0.5186(5) 0.0789(8) 0.118 Uiso 1 calc R .
H14B H 0.2166(6) 0.5872(5) 0.2526(8) 0.118 Uiso 1 calc R .
C15 C 0.0211(4) 0.3810(5) 0.1783(5) 0.0760(15) Uani 1 d . .
H15A H 0.0082(4) 0.4528(5) 0.2534(5) 0.091 Uiso 1 calc R .
H15B H -0.0122(4) 0.3772(5) 0.0809(5) 0.091 Uiso 1 calc R .
C16 C -0.0468(5) 0.2772(6) 0.1996(7) 0.105(2) Uani 1 d . .
H16A H -0.1316(5) 0.2789(6) 0.1913(7) 0.158 Uiso 1 calc R .
H16B H -0.0156(5) 0.2813(6) 0.2968(7) 0.158 Uiso 1 calc R .
H16C H -0.0360(5) 0.2057(6) 0.1242(7) 0.158 Uiso 1 calc R .
C17 C 0.0379(6) 0.2799(6) -0.2266(6) 0.106(2) Uani 1 d . .
H17A H -0.0224(6) 0.2831(6) -0.1636(6) 0.128 Uiso 1 calc R .
H17B H 0.0847(6) 0.3591(6) -0.1938(6) 0.128 Uiso 1 calc R .
C18 C -0.0286(7) 0.2420(7) -0.3863(6) 0.143(4) Uani 1 d . .
H18A H -0.0791(7) 0.2961(7) -0.3894(6) 0.215 Uiso 1 calc R .
H18B H -0.0781(7) 0.1648(7) -0.4200(6) 0.215 Uiso 1 calc R .
H18C H 0.0294(7) 0.2412(7) -0.4502(6) 0.215 Uiso 1 calc R .
C19 C 0.2363(6) 0.1786(6) -0.3323(6) 0.100(2) Uani 1 d . .
H19A H 0.2809(6) 0.1174(6) -0.3391(6) 0.120 Uiso 1 calc R .
H19B H 0.1854(6) 0.1557(6) -0.4292(6) 0.120 Uiso 1 calc R .
C20 C 0.3245(8) 0.2903(9) -0.2970(10) 0.181(5) Uani 1 d . .
H20A H 0.3725(8) 0.2789(9) -0.3736(10) 0.272 Uiso 1 calc R .
H20B H 0.3766(8) 0.3127(9) -0.2023(10) 0.272 Uiso 1 calc R .
H20C H 0.2810(8) 0.3509(9) -0.2925(10) 0.272 Uiso 1 calc R .
C21 C 0.0476(6) 0.0409(5) -0.2767(6) 0.098(2) Uani 1 d . .
H21A H 0.0099(6) 0.0252(5) -0.3779(6) 0.117 Uiso 1 calc R .
H21B H 0.1016(6) -0.0131(5) -0.2838(6) 0.117 Uiso 1 calc R .
C22 C -0.0460(7) 0.0150(7) -0.2006(8) 0.126(3) Uani 1 d . .
H22A H -0.0881(7) -0.0652(7) -0.2543(8) 0.189 Uiso 1 calc R .
H22B H -0.1023(7) 0.0656(7) -0.1956(8) 0.189 Uiso 1 calc R .
H22C H -0.0103(7) 0.0272(7) -0.1012(8) 0.189 Uiso 1 calc R .

loop_
_atom_type_symbol
_atom_type_description
_atom_type_scat_dispersion_real
_atom_type_scat_dispersion_imag
_atom_type_scat_source
C C 0.0033 0.0016 'International Tables Vol C Tables 4.2.6.8 and 6.1.1.4'
H H 0.0000 0.0000 'International Tables Vol C Tables 4.2.6.8 and 6.1.1.4'
F F 0.0171 0.0103 'International Tables Vol C Tables 4.2.6.8 and 6.1.1.4'
Ni Ni 0.3393 1.1124 'International Tables Vol C Tables 4.2.6.8 and 6.1.1.4'
P P 0.1023 0.0942 'International Tables Vol C Tables 4.2.6.8 and 6.1.1.4'

loop_
_geom_angle_atom_site_label_1
_geom_angle_atom_site_label_2
_geom_angle_atom_site_label_3
_geom_angle
_geom_angle_site_symmetry_1
_geom_angle_site_symmetry_3
_geom_angle_publ_flag
C2 Ni1 C1 43.7(2) . . ?
C2 Ni1 P1 104.2(2) . . ?
C1 Ni1 P1 146.19(14) . . ?
C2 Ni1 P2 146.82(14) . . ?
C1 Ni1 P2 103.8(2) . . ?
P1 Ni1 P2 108.99(11) . . ?
C12 P1 C14 104.5(3) . . ?
C12 P1 C15 102.6(2) . . ?
C14 P1 C15 101.8(3) . . ?
C12 P1 Ni1 115.9(2) . . ?
C14 P1 Ni1 113.6(2) . . ?
C15 P1 Ni1 116.6(2) . . ?
C17 P2 C21 104.5(3) . . ?
C17 P2 C19 103.0(3) . . ?
C21 P2 C19 99.4(3) . . ?
C17 P2 Ni1 121.2(2) . . ?
C21 P2 Ni1 112.3(2) . . ?
C19 P2 Ni1 113.7(2) . . ?
F7 C7 C6 120.7(5) . . ?
F7 C7 C8 119.2(6) . . ?
C6 C7 C8 120.0(5) . . ?
F6 C6 C5 120.1(6) . . ?
F6 C6 C7 119.9(5) . . ?
C5 C6 C7 120.0(5) . . ?
F5 C5 C6 117.4(5) . . ?
F5 C5 C9 120.9(5) . . ?
C6 C5 C9 121.7(5) . . ?
C5 C9 C10 119.0(5) . . ?
C5 C9 C4 123.8(5) . . ?
C10 C9 C4 117.2(4) . . ?
C8 C10 C9 117.5(4) . . ?
C8 C10 C1 122.9(4) . . ?
C9 C10 C1 119.5(4) . . ?
F8 C8 C7 117.5(5) . . ?
F8 C8 C10 120.9(4) . . ?
C7 C8 C10 121.6(5) . . ?
C3 C4 F4 118.3(5) . . ?
C3 C4 C5 123.0(5) . . ?
F4 C4 C5 118.7(4) . . ?
C4 C3 F3 119.6(4) . . ?
C4 C3 C2 122.9(4) . . ?
F3 C3 C2 117.4(4) . . ?
F1 C1 C2 114.7(4) . . ?
F1 C1 C10 113.5(4) . . ?
C2 C1 C10 120.1(4) . . ?
F1 C1 Ni1 111.2(3) . . ?
C2 C1 Ni1 65.9(2) . . ?
C10 C1 Ni1 123.4(3) . . ?
F2 C2 C3 113.6(4) . . ?
F2 C2 C1 117.6(4) . . ?
C3 C2 C1 116.1(4) . . ?
F2 C2 Ni1 119.6(3) . . ?
C3 C2 Ni1 112.9(3) . . ?
C1 C2 Ni1 70.4(3) . . ?
C11 C12 P1 118.3(4) . . ?
C13 C14 P1 113.8(5) . . ?
C16 C15 P1 113.1(4) . . ?
C18 C17 P2 117.5(4) . . ?
C20 C19 P2 113.2(5) . . ?
C22 C21 P2 116.8(5) . . ?

loop_
_geom_bond_atom_site_label_1
_geom_bond_atom_site_label_2
_geom_bond_distance
_geom_bond_site_symmetry_2
_geom_bond_publ_flag
Ni1 C2 1.899(4) . ?
Ni1 C1 1.959(4) . ?
Ni1 P1 2.194(3) . ?
Ni1 P2 2.196(3) . ?
P1 C12 1.826(5) . ?
P1 C14 1.831(6) . ?
P1 C15 1.844(5) . ?
P2 C17 1.817(5) . ?
P2 C21 1.831(7) . ?
P2 C19 1.831(6) . ?
F5 C5 1.356(6) . ?
F6 C6 1.348(5) . ?
F7 C7 1.341(6) . ?
F8 C8 1.345(6) . ?
F4 C4 1.353(6) . ?
F1 C1 1.390(5) . ?
F3 C3 1.350(6) . ?
F2 C2 1.397(5) . ?
C7 C6 1.368(8) . ?
C7 C8 1.376(7) . ?
C6 C5 1.356(8) . ?
C5 C9 1.394(6) . ?
C9 C10 1.412(7) . ?
C9 C4 1.435(7) . ?
C10 C8 1.397(6) . ?
C10 C1 1.472(6) . ?
C4 C3 1.341(6) . ?
C3 C2 1.429(6) . ?
C1 C2 1.438(6) . ?
C11 C12 1.521(7) . ?
C13 C14 1.480(9) . ?
C15 C16 1.516(8) . ?
C17 C18 1.522(8) . ?
C19 C20 1.495(10) . ?
C21 C22 1.437(9) . ?
